data_4077380
loop_
_publ_author_name
'R\"uther, Thomas'
'Done, Melanie C.'
'Cavell, Kingsley J.'
'Peacock, Evan J.'
'Skelton, Brian W.'
'White, Allan H.'

_publ_section_title
;
 Novel Methylpalladium(II) Complexes Bearing Tridentate Imidazole-Based
 Chelate Ligands:&#x00A0; Synthesis, Structural Characterization, and
 Reactivity
;
_journal_issue 26
_journal_name_full Organometallics
_journal_page_first 5522
_journal_paper_doi 10.1021/om0104363
_journal_volume 20
_journal_year 2001
_chemical_formula_sum 'C33 H43 Cl15 N12 O2 Pd2'
_chemical_formula_weight 1384.42
_space_group_IT_number 15
_symmetry_cell_setting monoclinic
_symmetry_space_group_name_Hall '-C 2yc'
_symmetry_space_group_name_H-M 'C 1 2/c 1'
_cell_angle_alpha 90.00000
_cell_angle_beta 91.7650(10)
_cell_angle_gamma 90.00000
_cell_formula_units_Z 4
_cell_length_a 14.3524(8)
_cell_length_b 13.5720(8)
_cell_length_c 26.310(2)
_cell_measurement_reflns_used 8192
_cell_measurement_temperature 123
_cell_measurement_theta_max 24.4
_cell_measurement_theta_min 2.8
_cell_volume 5122.5(6)
_computing_cell_refinement 'Siemens SAINT (Siemens, 1995)'
_computing_data_collection 'Siemens SMART (Siemens, 1995)'
_computing_data_reduction 'xtal ADDREF SORTRF'
_computing_molecular_graphics xtal
_computing_publication_material 'xtal BONDLA CIFIO'
_computing_structure_refinement 'xtal CRYLSQ'
_computing_structure_solution xtal
_diffrn_ambient_temperature 123
_diffrn_measurement_device_type
;
Bruker SMART CCD diffractometer
;
_diffrn_measurement_method '\w scans'
_diffrn_radiation_detector 'CCD area detector'
_diffrn_radiation_monochromator graphite
_diffrn_radiation_source 'sealed tube'
_diffrn_radiation_type 'Mo K\a'
_diffrn_radiation_wavelength .71073
_diffrn_reflns_av_R_equivalents .053
_diffrn_reflns_av_sigmaI/netI .126
_diffrn_reflns_limit_h_max 24
_diffrn_reflns_limit_h_min -24
_diffrn_reflns_limit_k_max 23
_diffrn_reflns_limit_k_min 0
_diffrn_reflns_limit_l_max 44
_diffrn_reflns_limit_l_min 0
_diffrn_reflns_number 49468
_diffrn_reflns_theta_max 37.38
_diffrn_reflns_theta_min 2.07
_diffrn_standards_decay_% 0
_exptl_absorpt_coefficient_mu 1.53
_exptl_absorpt_correction_T_max .89
_exptl_absorpt_correction_T_min .76
_exptl_absorpt_correction_type multi-scan
_exptl_absorpt_process_details
;
 SADABS; Sheldrick, 1996
;
_exptl_crystal_colour pink
_exptl_crystal_density_diffrn 1.795
_exptl_crystal_description prism
_exptl_crystal_F_000 2752
_exptl_crystal_size_max .19
_exptl_crystal_size_mid .14
_exptl_crystal_size_min .05
_refine_diff_density_max 1.514
_refine_diff_density_min -1.243
_refine_ls_goodness_of_fit_all 1.191
_refine_ls_goodness_of_fit_ref 1.326
_refine_ls_hydrogen_treatment noref
_refine_ls_matrix_type full
_refine_ls_number_constraints 0
_refine_ls_number_parameters 316
_refine_ls_number_reflns 8344
_refine_ls_number_restraints 0
_refine_ls_R_factor_all .095
_refine_ls_R_factor_gt .049
_refine_ls_shift/su_max .008
_refine_ls_shift/su_mean .001
_refine_ls_structure_factor_coef F
_refine_ls_weighting_scheme calc
_refine_ls_wR_factor_all .058
_refine_ls_wR_factor_ref .052
_reflns_d_resolution_high .585
_reflns_d_resolution_low 9.84
_reflns_Friedel_coverage 0
_reflns_limit_h_max 24
_reflns_limit_h_min 0
_reflns_limit_k_max 23
_reflns_limit_k_min 0
_reflns_limit_l_max 44
_reflns_limit_l_min -44
_reflns_number_gt 8344
_reflns_number_total 12932
_reflns_threshold_expression 'F    > 4.00 sig(F   )'
_cod_data_source_file om0104363.cif
_cod_data_source_block trpd
_cod_original_sg_symbol_Hall -c_2yc
_cod_original_sg_symbol_H-M C_1_2/c_1
_cod_database_code 4077380

loop_
_symmetry_equiv_pos_as_xyz
+x,+y,+z
-x,+y,1/2-z
-x,-y,-z
+x,-y,1/2+z
1/2+x,1/2+y,+z
1/2-x,1/2+y,1/2-z
1/2-x,1/2-y,-z
1/2+x,1/2-y,1/2+z

loop_
_atom_site_label
_atom_site_fract_x
_atom_site_fract_y
_atom_site_fract_z
_atom_site_U_iso_or_equiv
_atom_site_adp_type
_atom_site_occupancy
Pd .392192(14) .373543(16) .218689(8) .01713(9) Uani 1.00000
Cl0 .31801(8) .23059(8) .23746(4) .0219(5) Uani .50000
C0 .31801(8) .23059(8) .23746(4) .0219(5) Uani .50000
C .60086(19) .4471(2) .15741(10) .0174(12) Uani 1.00000
O .62038(14) .46850(16) .10555(7) .0213(10) Uani 1.00000
C1 .5410(2) .4593(3) .07106(12) .0334(17) Uani 1.00000
N11 .48803(17) .30469(18) .17659(9) .0212(11) Uani 1.00000
C12 .5682(2) .3406(2) .16063(11) .0203(12) Uani 1.00000
N13 .61907(18) .26638(18) .14085(10) .0258(12) Uani 1.00000
C13 .7134(3) .2695(3) .12082(16) .041(2) Uani 1.00000
C14 .5693(3) .1815(2) .14535(14) .0326(17) Uani 1.00000
C15 .4895(2) .2051(2) .16699(13) .0289(16) Uani 1.00000
N21 .44971(16) .50484(17) .19758(9) .0179(10) Uani 1.00000
C22 .53018(18) .5214(2) .17593(10) .0161(11) Uani 1.00000
N23 .54183(16) .61965(17) .16853(9) .0196(10) Uani 1.00000
C23 .6205(2) .6721(2) .14719(13) .0280(15) Uani 1.00000
C24 .4646(2) .6666(2) .18647(11) .0221(13) Uani 1.00000
C25 .4081(2) .5956(2) .20462(11) .0207(12) Uani 1.00000
N31 .70208(16) .43753(18) .23664(9) .0194(11) Uani 1.00000
C32 .69388(19) .4583(2) .18727(10) .0177(12) Uani 1.00000
N33 .77901(16) .48269(18) .16962(9) .0206(11) Uani 1.00000
C33 .8085(2) .5131(3) .11864(12) .0271(15) Uani 1.00000
C34 .8423(2) .4760(2) .21002(12) .0241(14) Uani 1.00000
C35 .7946(2) .4487(2) .25098(11) .0230(13) Uani 1.00000
Cl .54198(5) .92158(5) .13513(3) .0255(3) Uani 1.00000
C10 .2418(2) .4097(3) .06800(12) .0291(16) Uani 1.00000
Cl11 .26625(9) .42308(11) .00375(4) .0630(7) Uani 1.00000
Cl12 .29317(7) .30001(7) .09181(4) .0461(5) Uani 1.00000
Cl13 .28576(7) .50879(8) .10395(5) .0508(6) Uani 1.00000
C20 .5432(3) .1832(4) -.02650(17) .058(3) Uani 1.00000
Cl21 .59355(14) .30753(15) -.04996(8) .0430(10) Uani .50000
Cl22 .45010(18) .2108(2) .00733(11) .0482(14) Uani .50000
Cl23 .63471(15) .12879(17) .00401(8) .0497(11) Uani .50000
Cl21' .6441(2) .2258(3) -.01875(12) .091(2) Uani .50000
Cl22' .4449(2) .2496(2) -.01267(12) .0557(16) Uani .50000
Cl23' .5323(2) .0762(2) .02675(11) .0680(16) Uani .50000
H0a .35931 .18578 .25435 .06100 Uiso .50000
H0b .29457 .20119 .20686 .06100 Uiso .50000
H0c .26750 .24456 .25892 .06100 Uiso .50000
H1a .56461 .47402 .03787 .04138 Uiso 1.00000
H1b .49128 .50140 .07961 .06937 Uiso 1.00000
H1c .51293 .39770 .07002 .04529 Uiso 1.00000
H13a .72599 .20905 .10595 .04562 Uiso 1.00000
H13b .75521 .28461 .14600 .04709 Uiso 1.00000
H13c .71765 .31530 .09553 .04382 Uiso 1.00000
H14 .59001 .12353 .13627 .03392 Uiso 1.00000
H15 .44491 .16611 .17876 .01961 Uiso 1.00000
H23a .60454 .73573 .14733 .03148 Uiso 1.00000
H23b .62677 .64880 .11470 .05087 Uiso 1.00000
H23c .67103 .65844 .16461 .04594 Uiso 1.00000
H24 .45876 .73221 .18677 .02348 Uiso 1.00000
H25 .35168 .60197 .22057 .02235 Uiso 1.00000
H33a .78326 .47479 .09164 .06050 Uiso 1.00000
H33b .86966 .50717 .11678 .04303 Uiso 1.00000
H33c .78876 .57598 .11401 .04444 Uiso 1.00000
H34 .90392 .48872 .20514 .02589 Uiso 1.00000
H35 .81476 .43905 .28181 .01661 Uiso 1.00000
H10 .17844 .40482 .07151 .03431 Uiso 1.00000
H20 .53074 .15030 -.05480 .05456 Uiso 1.00000

loop_
_atom_site_aniso_label
_atom_site_aniso_U_11
_atom_site_aniso_U_22
_atom_site_aniso_U_33
_atom_site_aniso_U_12
_atom_site_aniso_U_13
_atom_site_aniso_U_23
Pd .01744(9) .01572(9) .01815(9) -.00230(8) -.00084(6) -.00142(8)
Cl0 .0268(5) .0156(5) .0234(5) -.0054(4) .0019(4) -.0011(4)
C0 .0268(5) .0156(5) .0234(5) -.0054(4) .0019(4) -.0011(4)
C .0187(12) .0155(12) .0180(12) .0004(9) -.0005(9) .0001(9)
O .0210(10) .0274(11) .0155(9) -.0001(8) .0006(7) -.0012(8)
C1 .0305(17) .049(2) .0207(14) -.0038(15) -.0051(12) -.0030(14)
N11 .0222(11) .0164(11) .0250(12) -.0028(9) -.0005(9) -.0035(9)
C12 .0230(13) .0152(12) .0226(13) .0017(10) -.0004(10) -.0044(10)
N13 .0252(12) .0181(12) .0343(14) .0018(10) .0046(10) -.0064(10)
C13 .0358(19) .0285(18) .058(2) .0062(15) .0170(17) -.0100(17)
C14 .0394(19) .0161(14) .042(2) .0002(13) .0032(15) -.0072(13)
C15 .0334(17) .0195(14) .0341(17) -.0044(12) .0049(13) -.0047(12)
N21 .0182(11) .0165(10) .0189(10) .0011(8) -.0028(8) -.0016(8)
C22 .0177(12) .0164(12) .0140(11) .0016(9) -.0028(9) -.0006(9)
N23 .0211(11) .0149(10) .0226(11) -.0000(9) -.0016(8) .0003(9)
C23 .0258(15) .0170(13) .0414(18) .0012(11) .0038(13) .0022(13)
C24 .0222(13) .0150(12) .0288(14) .0051(10) -.0021(11) -.0023(11)
C25 .0190(12) .0193(12) .0235(13) .0041(10) -.0009(10) -.0017(10)
N31 .0178(11) .0196(11) .0207(11) .0029(9) -.0005(9) .0011(9)
C32 .0181(12) .0150(11) .0198(12) .0030(9) -.0006(9) .0000(9)
N33 .0171(11) .0215(12) .0232(12) .0009(9) .0002(9) .0018(9)
C33 .0218(14) .0332(17) .0265(15) .0012(12) .0053(11) .0054(13)
C34 .0174(13) .0263(15) .0284(15) .0008(11) -.0021(11) -.0000(12)
C35 .0193(13) .0273(15) .0220(13) .0009(11) -.0047(10) .0010(11)
Cl .0248(3) .0235(3) .0283(4) .0035(3) -.0000(3) -.0033(3)
C10 .0259(15) .0345(17) .0270(15) -.0007(13) .0009(12) -.0036(13)
Cl11 .0604(7) .0999(10) .0290(5) .0119(7) .0063(5) .0131(6)
Cl12 .0470(5) .0365(5) .0554(6) .0039(4) .0128(5) .0113(4)
Cl13 .0364(5) .0403(5) .0749(7) .0009(4) -.0112(5) -.0218(5)
C20 .037(2) .088(4) .048(2) .022(2) -.0120(18) -.039(2)
Cl21 .0452(10) .0402(10) .0443(10) -.0021(8) .0124(8) .0024(8)
Cl22 .0333(11) .0593(17) .0529(16) -.0031(11) .0150(11) -.0113(11)
Cl23 .0519(11) .0488(11) .0476(11) .0172(10) -.0099(9) .0039(10)
Cl21' .0566(16) .134(3) .084(2) -.0433(18) .0255(14) -.037(2)
Cl22' .0475(13) .0602(19) .0590(18) .0136(13) -.0071(13) -.0244(13)
Cl23' .0769(18) .0612(16) .0653(16) .0032(13) -.0091(13) .0002(13)

loop_
_atom_type_symbol
_atom_type_oxidation_number
_atom_type_number_in_cell
_atom_type_scat_dispersion_real
_atom_type_scat_dispersion_imag
_atom_type_scat_source
C 0 132 .002 .002 'Int Tables Vol IV Tables 2.2B and 2.3.1'
H 0 172 0 0 'Int Tables Vol IV Tables 2.2B and 2.3.1'
Cl 0 60 .132 .159 'Int Tables Vol IV Tables 2.2B and 2.3.1'
N 0 48 .004 .003 'Int Tables Vol IV Tables 2.2B and 2.3.1'
O 0 8 .008 .006 'Int Tables Vol IV Tables 2.2B and 2.3.1'
Pd 0 8 -1.177 1.007 'Int Tables Vol IV Tables 2.2B and 2.3.1'

loop_
_geom_angle_atom_site_label_1
_geom_angle_atom_site_label_2
_geom_angle_atom_site_label_3
_geom_angle_site_symmetry_3
_geom_angle
Cl0 Pd C0 . .00(10)
Cl0 Pd N11 . 93.19(7)
Cl0 Pd N21 . 175.13(7)
Cl0 Pd N31 '2 655' 85.06(7)
C0 Pd N11 . 93.19(7)
C0 Pd N21 . 175.13(7)
C0 Pd N31 '2 655' 85.06(7)
N11 Pd N21 . 88.10(9)
N11 Pd N31 '2 655' 177.26(9)
N21 Pd N31 '2 655' 93.83(9)
Pd Cl0 H0a . 110.99
Pd Cl0 H0b . 109.27
Pd Cl0 H0c . 109.21
H0a Cl0 H0b . 109.08
H0a Cl0 H0c . 109.00
H0b Cl0 H0c . 109.26
Pd C0 H0a . 110.99
Pd C0 H0b . 109.27
Pd C0 H0c . 109.21
H0a C0 H0b . 109.08
H0a C0 H0c . 109.00
H0b C0 H0c . 109.26
O C C12 . 108.4(2)
O C C22 . 108.9(2)
O C C32 . 106.0(2)
C12 C C22 . 113.7(2)
C12 C C32 . 109.2(2)
C22 C C32 . 110.4(2)
C O C1 . 114.1(2)
O C1 H1a . 105.0
O C1 H1b . 112.7
O C1 H1c . 115.6
H1a C1 H1b . 112.1
H1a C1 H1c . 108.9
H1b C1 H1c . 102.8
Pd N11 C12 . 127.8(2)
Pd N11 C15 . 124.7(2)
C12 N11 C15 . 106.5(3)
C C12 N11 . 129.5(3)
C C12 N13 . 120.9(2)
N11 C12 N13 . 109.2(2)
C12 N13 C13 . 128.9(3)
C12 N13 C14 . 107.8(3)
C13 N13 C14 . 123.2(3)
N13 C13 H13a . 108.6
N13 C13 H13b . 110.0
N13 C13 H13c . 111.4
H13a C13 H13b . 112.0
H13a C13 H13c . 106.0
H13b C13 H13c . 108.8
N13 C14 C15 . 107.0(3)
N13 C14 H14 . 123.5
C15 C14 H14 . 129.4
N11 C15 C14 . 109.5(3)
N11 C15 H15 . 120.2
C14 C15 H15 . 129.7
Pd N21 C22 . 129.01(19)
Pd N21 C25 . 123.95(19)
C22 N21 C25 . 107.0(2)
C C22 N21 . 128.7(2)
C C22 N23 . 121.2(2)
N21 C22 N23 . 110.0(2)
C22 N23 C23 . 129.3(2)
C22 N23 C24 . 107.6(2)
C23 N23 C24 . 123.2(2)
N23 C23 H23a . 105.5
N23 C23 H23b . 106.8
N23 C23 H23c . 109.7
H23a C23 H23b . 111.6
H23a C23 H23c . 114.6
H23b C23 H23c . 108.4
N23 C24 C25 . 106.8(2)
N23 C24 H24 . 122.8
C25 C24 H24 . 130.3
N21 C25 C24 . 108.6(2)
N21 C25 H25 . 122.1
C24 C25 H25 . 129.2
C32 N31 C35 . 107.4(2)
C32 N31 Pd '2 655' 128.28(19)
C35 N31 Pd '2 655' 123.1(2)
C C32 N31 . 121.8(2)
C C32 N33 . 128.7(2)
N31 C32 N33 . 109.3(2)
C32 N33 C33 . 131.5(2)
C32 N33 C34 . 107.3(2)
C33 N33 C34 . 121.2(2)
N33 C33 H33a . 114.6
N33 C33 H33b . 109.7
N33 C33 H33c . 106.7
H33a C33 H33b . 105.5
H33a C33 H33c . 107.8
H33b C33 H33c . 112.6
N33 C34 C35 . 107.2(3)
N33 C34 H34 . 119.7
C35 C34 H34 . 133.0
N31 C35 C34 . 108.7(3)
N31 C35 H35 . 122.2
C34 C35 H35 . 129.1
Cl11 C10 Cl12 . 109.7(2)
Cl11 C10 Cl13 . 111.3(2)
Cl11 C10 H10 . 109.5
Cl12 C10 Cl13 . 108.45(18)
Cl12 C10 H10 . 107.9
Cl13 C10 H10 . 110.0
Cl21 C20 Cl22 . 106.6(3)
Cl21 C20 Cl23 . 103.8(2)
Cl21 C20 H20 . 103.8
Cl22 C20 Cl23 . 117.9(3)
Cl22 C20 H20 . 114.8
Cl23 C20 H20 . 108.3
Cl21' C20 Cl22' . 122.6(4)
Cl21' C20 Cl23' . 105.4(3)
Cl21' C20 H20 . 117.3
Cl22' C20 Cl23' . 98.5(2)
Cl22' C20 H20 . 107.3
Cl23' C20 H20 . 101.8

loop_
_geom_bond_atom_site_label_1
_geom_bond_atom_site_label_2
_geom_bond_site_symmetry_2
_geom_bond_distance
Pd Cl0 . 2.2746(11)
Pd C0 . 2.2746(11)
Pd N11 . 2.021(2)
Pd N21 . 2.048(2)
Pd N31 '2 655' 2.016(2)
Cl0 H0a . .9500
Cl0 H0b . .9507
Cl0 H0c . .9517
C0 H0a . .9500
C0 H0b . .9507
C0 H0c . .9517
C O . 1.431(3)
C C12 . 1.522(4)
C C22 . 1.521(4)
C C32 . 1.536(4)
O C1 . 1.440(4)
C1 H1a . .967
C1 H1b . .947
C1 H1c . .928
N11 C12 . 1.330(4)
N11 C15 . 1.375(4)
C12 N13 . 1.357(4)
N13 C13 . 1.468(5)
N13 C14 . 1.363(4)
C13 H13a . .930
C13 H13b . .904
C13 H13c . .914
C14 C15 . 1.334(5)
C14 H14 . .877
C15 H15 . .893
N21 C22 . 1.323(4)
N21 C25 . 1.384(4)
C22 N23 . 1.359(4)
N23 C23 . 1.462(4)
N23 C24 . 1.374(4)
C23 H23a . .894
C23 H23b . .918
C23 H23c . .865
C24 C25 . 1.357(4)
C24 H24 . .895
C25 H25 . .927
N31 C32 . 1.331(4)
N31 C35 . 1.378(4)
C32 N33 . 1.361(4)
N33 C33 . 1.477(4)
N33 C34 . 1.380(4)
C33 H33a . .943
C33 H33b . .884
C33 H33c . .907
C34 C35 . 1.346(4)
C34 H34 . .914(3)
C35 H35 . .863(3)
C10 Cl11 . 1.746(3)
C10 Cl12 . 1.767(4)
C10 Cl13 . 1.751(4)
C10 H10 . .920(3)
C20 Cl21 . 1.944(6)
C20 Cl22 . 1.670(5)
C20 Cl23 . 1.689(5)
C20 Cl21' . 1.568(5)
C20 Cl22' . 1.722(6)
C20 Cl23' . 2.027(6)
C20 H20 . .881(5)
